data_2310703
loop_
_publ_author_name
'Zemann, J.'

_publ_section_title
;
 Die Kristallstruktur von Li2 C O3
;
_journal_name_full 'Acta Crystallographica (1,1948-23,1967)'
_journal_page_first 664
_journal_page_last 666
_journal_volume 10
_journal_year 1957
_chemical_formula_sum 'C Li2 O3'
_chemical_name_systematic 'Li2 (C O3)'
_space_group_IT_number 15
_symmetry_space_group_name_Hall '-C 2yc'
_symmetry_space_group_name_H-M 'C 1 2/c 1'
_cell_angle_alpha 90
_cell_angle_beta 114.5
_cell_angle_gamma 90
_cell_formula_units_Z 4
_cell_length_a 8.39
_cell_length_b 5
_cell_length_c 6.21
_cell_volume 237.054
_citation_journal_id_ASTM ACCRA9
_cod_data_source_file Zemann_ACCRA9_1957_246.cif
_cod_data_source_block C1Li2O3
_cod_original_cell_volume 237.0536
_cod_original_formula_sum 'C1 Li2 O3'
_cod_database_code 2310703

loop_
_symmetry_equiv_pos_as_xyz
x,y,z
-x,y,-z+1/2
-x,-y,-z
x,-y,z-1/2
x+1/2,y+1/2,z
-x+1/2,y+1/2,-z+1/2
-x+1/2,-y+1/2,-z
x+1/2,-y+1/2,z-1/2

loop_
_atom_site_label
_atom_site_type_symbol
_atom_site_fract_x
_atom_site_fract_y
_atom_site_fract_z
_atom_site_occupancy
_atom_site_U_iso_or_equiv
Li1 Li+1 0.203 0.45 0.84 1 0.0
O2 O-2 0.145 -0.067 0.32 1 0.0
C1 C+4 0 0.057 0.25 1 0.0
O1 O-2 0 0.313 0.25 1 0.0
